data_7125595
loop_
_publ_author_name
'Riddell, Imogen A.'
'Smulders, Maarten M. J.'
'Clegg, Jack K.'
'Nitschke, Jonathan R.'

_publ_section_title
;
 Encapsulation, storage and controlled release of sulfur hexafluoride from
 a metal-organic capsule.
;
_journal_issue 1
_journal_name_full 'Chemical communications (Cambridge, England)'
_journal_page_first 457
_journal_page_last 459
_journal_paper_doi 10.1039/c0cc02573a
_journal_volume 47
_journal_year 2011
_chemical_formula_moiety
;
Fe4 C160 H144 S12 O36 N28, 0.5(S F6), 15(H2 O)
;
_chemical_formula_sum 'C160 H174 F3 Fe4 N28 O51 S12.5'
_chemical_formula_weight 3986.42
_space_group_IT_number 165
_space_group_name_Hall '-P 3 2"c'
_space_group_name_H-M_alt 'P -3 c 1'
_symmetry_cell_setting trigonal
_symmetry_Int_Tables_number 165
_symmetry_space_group_name_Hall '-P 3 2"c'
_symmetry_space_group_name_H-M 'P -3 c 1'
_atom_sites_solution_hydrogens geom
_atom_sites_solution_primary direct
_atom_sites_solution_secondary difmap
_audit_creation_method SHELXL-97
_cell_angle_alpha 90.00
_cell_angle_beta 90.00
_cell_angle_gamma 120.00
_cell_formula_units_Z 8
_cell_length_a 33.788(12)
_cell_length_b 33.788(7)
_cell_length_c 39.938(8)
_cell_measurement_reflns_used 151114
_cell_measurement_temperature 180(2)
_cell_measurement_theta_max 19.98
_cell_measurement_theta_min 1.00
_cell_volume 39486(18)
_computing_cell_refinement 'HKL Scalepack (Otwinowski & Minor 1997)'
_computing_data_collection 'Collect (Nonius B.V. 1998)'
_computing_data_reduction
;
HKL Denzo and Scalepack (Otwinowski & Minor 1997)
;
_computing_molecular_graphics
;ORTEP-3 (Farrugia, 1997)
WINGX-32 (Farrugia, 1999)
;
_computing_publication_material 'enCIFer 1.1 (CCDC, 2005)'
_computing_structure_refinement 'SHELXL-97 (Sheldrick 1997)'
_computing_structure_solution 'SIR-92 (Altomare et al. 1994)'
_diffrn_ambient_temperature 180(2)
_diffrn_measured_fraction_theta_full 0.991
_diffrn_measured_fraction_theta_max 0.991
_diffrn_measurement_device_type 'Nonius Kappa CCD'
_diffrn_measurement_method '\w and \f scans'
_diffrn_radiation_monochromator graphite
_diffrn_radiation_source 'fine-focus sealed tube'
_diffrn_radiation_type MoK\a
_diffrn_radiation_wavelength 0.71073
_diffrn_reflns_av_R_equivalents 0.1287
_diffrn_reflns_av_sigmaI/netI 0.0885
_diffrn_reflns_limit_h_max 24
_diffrn_reflns_limit_h_min -15
_diffrn_reflns_limit_k_max 18
_diffrn_reflns_limit_k_min -24
_diffrn_reflns_limit_l_max 28
_diffrn_reflns_limit_l_min -28
_diffrn_reflns_number 23796
_diffrn_reflns_theta_full 15.03
_diffrn_reflns_theta_max 15.03
_diffrn_reflns_theta_min 1.02
_exptl_absorpt_coefficient_mu 0.505
_exptl_absorpt_correction_T_max 0.966
_exptl_absorpt_correction_T_min 0.792
_exptl_absorpt_correction_type multi-scan
_exptl_absorpt_process_details
;
multi-scan from symmetry-related measurements
Sortav (Blessing 1995)
;
_exptl_crystal_colour purple
_exptl_crystal_density_diffrn 1.341
_exptl_crystal_density_method 'not measured'
_exptl_crystal_description block
_exptl_crystal_F_000 16552
_exptl_crystal_size_max 0.32
_exptl_crystal_size_mid 0.10
_exptl_crystal_size_min 0.05
_platon_squeeze_details
;
PLATON (Spek, 2003)
;
_refine_diff_density_max 1.063
_refine_diff_density_min -0.596
_refine_diff_density_rms 0.096
_refine_ls_extinction_method none
_refine_ls_goodness_of_fit_ref 1.343
_refine_ls_hydrogen_treatment constr
_refine_ls_matrix_type full
_refine_ls_number_parameters 308
_refine_ls_number_reflns 5327
_refine_ls_number_restraints 159
_refine_ls_restrained_S_all 1.336
_refine_ls_R_factor_all 0.1596
_refine_ls_R_factor_gt 0.1335
_refine_ls_shift/su_max 0.000
_refine_ls_shift/su_mean 0.000
_refine_ls_structure_factor_coef Fsqd
_refine_ls_weighting_details 'calc w=1/[\s^2^(Fo^2^)+(0.2000P)^2^+0.0000P] where P=(Fo^2^+2Fc^2^)/3'
_refine_ls_weighting_scheme calc
_refine_ls_wR_factor_gt 0.3527
_refine_ls_wR_factor_ref 0.3690
_reflns_number_gt 3684
_reflns_number_total 5327
_reflns_threshold_expression >2sigma(I)
_cod_data_source_file c0cc02573a.txt
_cod_data_source_block squeezed
_cod_original_sg_symbol_Hall '-P 3 2''c'
_cod_original_sg_symbol_H-M P-3c1
_cod_original_formula_sum 'C160 H174 F3 Fe4 N28 O51 S12.50'
_cod_database_code 7125595

loop_
_symmetry_equiv_pos_as_xyz
'x, y, z'
'-y, x-y, z'
'-x+y, -x, z'
'x-y, -y, -z+1/2'
'-x, -x+y, -z+1/2'
'y, x, -z+1/2'
'-x, -y, -z'
'y, -x+y, -z'
'x-y, x, -z'
'-x+y, y, z-1/2'
'x, x-y, z-1/2'
'-y, -x, z-1/2'

loop_
_atom_site_label
_atom_site_type_symbol
_atom_site_fract_x
_atom_site_fract_y
_atom_site_fract_z
_atom_site_U_iso_or_equiv
_atom_site_adp_type
_atom_site_occupancy
_atom_site_symmetry_multiplicity
_atom_site_calc_flag
_atom_site_refinement_flags
_atom_site_disorder_assembly
_atom_site_disorder_group
N1 N 0.3327(3) 0.4116(3) 0.0189(3) 0.048(4) Uiso 1 1 d G . .
C1 C 0.3678(4) 0.4281(3) -0.0046(2) 0.028(5) Uiso 1 1 d G . .
C2 C 0.4038(3) 0.4197(4) -0.0007(2) 0.050(6) Uiso 1 1 d G . .
H2 H 0.4277 0.4310 -0.0167 0.060 Uiso 1 1 calc R . .
C3 C 0.4047(3) 0.3948(4) 0.0267(3) 0.080(7) Uiso 1 1 d G . .
H3 H 0.4293 0.3890 0.0294 0.096 Uiso 1 1 calc R . .
C4 C 0.3696(4) 0.3783(4) 0.0502(2) 0.104(8) Uiso 1 1 d G . .
H4 H 0.3703 0.3612 0.0689 0.125 Uiso 1 1 calc R . .
C5 C 0.3336(3) 0.3867(3) 0.0462(2) 0.041(5) Uiso 1 1 d G . .
H5 H 0.3096 0.3754 0.0623 0.050 Uiso 1 1 calc R . .
C6 C 0.3622(7) 0.4471(6) -0.0355(5) 0.072(7) Uiso 1 1 d . . .
H6 H 0.3790 0.4512 -0.0555 0.086 Uiso 1 1 calc R . .
C7 C 0.3190(5) 0.4785(4) -0.0576(2) 0.068(2) Uiso 1 1 d G . .
C8 C 0.2819(4) 0.4553(3) -0.0790(3) 0.068(2) Uiso 1 1 d G . .
H8 H 0.2595 0.4245 -0.0744 0.081 Uiso 1 1 calc R . .
C9 C 0.2776(4) 0.4772(5) -0.1070(3) 0.068(2) Uiso 1 1 d G . .
C10 C 0.3103(5) 0.5223(5) -0.1137(2) 0.068(2) Uiso 1 1 d G . .
C11 C 0.3474(4) 0.5455(3) -0.0923(3) 0.068(2) Uiso 1 1 d G . .
H11 H 0.3698 0.5764 -0.0969 0.081 Uiso 1 1 calc R . .
C12 C 0.3518(4) 0.5236(4) -0.0643(3) 0.068(2) Uiso 1 1 d G . .
H12 H 0.3771 0.5395 -0.0497 0.081 Uiso 1 1 calc R . .
C13 C 0.3046(4) 0.5508(4) -0.1446(3) 0.068(2) Uiso 1 1 d G . .
C14 C 0.3258(4) 0.5502(4) -0.1743(4) 0.068(2) Uiso 1 1 d G . .
C15 C 0.3197(4) 0.5695(4) -0.2031(3) 0.068(2) Uiso 1 1 d G . .
H15 H 0.3342 0.5691 -0.2234 0.081 Uiso 1 1 calc R . .
C16 C 0.2922(4) 0.5894(4) -0.2023(3) 0.068(2) Uiso 1 1 d G . .
C17 C 0.2710(4) 0.5900(4) -0.1727(3) 0.068(2) Uiso 1 1 d G . .
H17 H 0.2523 0.6035 -0.1721 0.081 Uiso 1 1 calc R . .
C18 C 0.2772(4) 0.5706(4) -0.1438(3) 0.068(2) Uiso 1 1 d G . .
H18 H 0.2627 0.5710 -0.1236 0.081 Uiso 1 1 calc R . .
C19 C 0.2441(8) 0.5878(7) -0.2431(5) 0.090(7) Uiso 1 1 d . . .
H19 H 0.2205 0.5592 -0.2351 0.108 Uiso 1 1 calc R . .
C20 C 0.2379(5) 0.6127(4) -0.2715(2) 0.054(6) Uiso 1 1 d G . .
N4 N 0.2759(4) 0.6513(4) -0.2842(3) 0.060(5) Uiso 1 1 d G . .
C21 C 0.2716(4) 0.6735(3) -0.3121(3) 0.071(6) Uiso 1 1 d G . .
H21 H 0.2975 0.6999 -0.3207 0.085 Uiso 1 1 calc R . .
C22 C 0.2291(6) 0.6571(5) -0.3272(3) 0.138(10) Uiso 1 1 d G . .
H22 H 0.2262 0.6723 -0.3462 0.165 Uiso 1 1 calc R . .
C23 C 0.1911(4) 0.6186(5) -0.3145(4) 0.142(10) Uiso 1 1 d G . .
H23 H 0.1621 0.6074 -0.3249 0.171 Uiso 1 1 calc R . .
C24 C 0.1955(4) 0.5963(4) -0.2867(4) 0.124(9) Uiso 1 1 d G . .
H24 H 0.1695 0.5700 -0.2780 0.149 Uiso 1 1 calc R . .
C25 C 0.2074(7) 0.3623(7) -0.0333(4) 0.036(5) Uiso 1 1 d . . .
C26 C 0.1788(6) 0.3258(7) -0.0485(4) 0.054(6) Uiso 1 1 d . . .
H26 H 0.1526 0.3245 -0.0584 0.065 Uiso 1 1 calc R . .
C27 C 0.1841(8) 0.2899(8) -0.0511(5) 0.091(7) Uiso 1 1 d . . .
H27 H 0.1601 0.2622 -0.0601 0.109 Uiso 1 1 calc R . .
C28 C 0.2239(8) 0.2920(8) -0.0408(5) 0.094(7) Uiso 1 1 d . . .
H28 H 0.2289 0.2670 -0.0442 0.113 Uiso 1 1 calc R . .
C29 C 0.2558(8) 0.3308(8) -0.0258(5) 0.104(8) Uiso 1 1 d . . .
H29 H 0.2839 0.3337 -0.0185 0.125 Uiso 1 1 calc R . .
C30 C 0.2016(8) 0.4075(7) -0.0258(5) 0.082(8) Uiso 1 1 d . . .
H30 H 0.1768 0.4103 -0.0342 0.098 Uiso 1 1 calc R . .
C31 C 0.2280(4) 0.4766(3) -0.0023(3) 0.036(5) Uiso 1 1 d G . .
C32 C 0.2235(3) 0.4873(3) 0.0306(2) 0.045(5) Uiso 1 1 d G . .
H32 H 0.2257 0.4700 0.0485 0.054 Uiso 1 1 calc R . .
C33 C 0.2159(3) 0.5233(4) 0.0372(2) 0.013(4) Uiso 1 1 d G . .
C34 C 0.2127(4) 0.5487(3) 0.0110(3) 0.064(6) Uiso 1 1 d G . .
C35 C 0.2172(4) 0.5380(4) -0.0219(2) 0.044(5) Uiso 1 1 d G . .
H35 H 0.2150 0.5553 -0.0398 0.053 Uiso 1 1 calc R . .
C36 C 0.2248(3) 0.5019(4) -0.0285(2) 0.043(5) Uiso 1 1 d G . .
H36 H 0.2278 0.4946 -0.0510 0.052 Uiso 1 1 calc R . .
C37 C 0.2154(6) 0.3546(7) 0.0513(4) 0.059(6) Uiso 1 1 d . . .
H37 H 0.2047 0.3351 0.0323 0.071 Uiso 1 1 calc R . .
C38 C 0.1980(6) 0.3395(6) 0.0843(4) 0.053(6) Uiso 1 1 d . . .
H38 H 0.1738 0.3089 0.0871 0.063 Uiso 1 1 calc R . .
C39 C 0.2153(7) 0.3682(8) 0.1137(5) 0.094(7) Uiso 1 1 d . . .
H39 H 0.2019 0.3563 0.1349 0.113 Uiso 1 1 calc R . .
C40 C 0.2530(8) 0.4149(8) 0.1112(6) 0.114(8) Uiso 1 1 d . . .
H40 H 0.2674 0.4348 0.1297 0.137 Uiso 1 1 calc R . .
C41 C 0.2658(7) 0.4271(7) 0.0746(5) 0.060(6) Uiso 1 1 d . . .
C42 C 0.3029(5) 0.4733(6) 0.0665(4) 0.034(5) Uiso 1 1 d . . .
H42 H 0.3169 0.4951 0.0839 0.041 Uiso 1 1 calc R . .
C43 C 0.3501(6) 0.5313(6) 0.0298(3) 0.016(5) Uiso 1 1 d . . .
C44 C 0.3865(6) 0.5345(6) 0.0216(4) 0.052(6) Uiso 1 1 d . . .
H44 H 0.3897 0.5081 0.0213 0.062 Uiso 1 1 calc R . .
C45 C 0.4267(6) 0.5809(6) 0.0116(4) 0.044(5) Uiso 1 1 d . . .
C46 C 0.4157(6) 0.6172(6) 0.0173(4) 0.038(5) Uiso 1 1 d . . .
C47 C 0.3720(8) 0.6089(8) 0.0240(5) 0.102(8) Uiso 1 1 d . . .
H47 H 0.3643 0.6324 0.0228 0.122 Uiso 1 1 calc R . .
C48 C 0.3407(7) 0.5653(8) 0.0324(4) 0.082(7) Uiso 1 1 d . . .
H48 H 0.3115 0.5588 0.0403 0.099 Uiso 1 1 calc R . .
S5 S 0.3333 0.6667 -0.0603(5) 0.165(9) Uiso 0.50 3 d SPD . .
F1 F 0.3333 0.6667 -0.0244(5) 0.165(9) Uiso 0.50 3 d SPD A .
F2 F 0.3333 0.6667 -0.0960(5) 0.165(9) Uiso 0.50 3 d SPD A .
F3 F 0.340(4) 0.7117(17) -0.0603(5) 0.165(9) Uiso 0.17 1 d PD A 1
F3A F 0.373(3) 0.7124(18) -0.0616(6) 0.165(9) Uiso 0.17 1 d PD A 2
F3B F 0.2833(3) 0.640(3) -0.0622(6) 0.165(9) Uiso 0.17 1 d PD B 3
F3C F 0.3818(6) 0.685(4) -0.0602(5) 0.165(9) Uiso 0.17 1 d PD A 4
N2 N 0.3308(5) 0.4576(5) -0.0315(3) 0.067(5) Uani 1 1 d U . .
N3 N 0.2891(4) 0.6115(4) -0.2291(3) 0.041(4) Uani 1 1 d U . .
N5 N 0.2458(6) 0.3717(5) -0.0206(3) 0.068(5) Uani 1 1 d U . .
N6 N 0.2302(5) 0.4351(5) -0.0095(3) 0.042(4) Uani 1 1 d U . .
N7 N 0.2499(4) 0.4011(5) 0.0494(3) 0.038(4) Uani 1 1 d U . .
N8 N 0.3169(5) 0.4850(5) 0.0362(3) 0.050(4) Uani 1 1 d U . .
O1 O 0.2009(5) 0.4029(6) -0.1162(3) 0.098(3) Uani 1 1 d U . .
O2 O 0.1982(5) 0.4730(5) -0.1187(3) 0.098(3) Uani 1 1 d U . .
O3 O 0.2343(4) 0.4555(4) -0.1630(4) 0.098(3) Uani 1 1 d U . .
O4 O 0.3448(6) 0.4882(7) -0.1693(4) 0.130(4) Uani 1 1 d U . .
O5 O 0.4026(6) 0.5590(6) -0.1615(4) 0.130(4) Uani 1 1 d U . .
O6 O 0.3809(5) 0.5353(5) -0.2182(4) 0.130(4) Uani 1 1 d U . .
O7 O 0.2152(5) 0.4991(6) 0.0967(4) 0.127(3) Uani 1 1 d U . .
O8 O 0.1692(6) 0.5347(5) 0.0848(4) 0.127(3) Uani 1 1 d U . .
O9 O 0.2543(6) 0.5799(6) 0.0812(3) 0.127(3) Uani 1 1 d U . .
O10 O 0.4796(6) 0.5429(6) 0.0072(4) 0.137(4) Uani 1 1 d U . .
O11 O 0.4808(5) 0.5951(5) -0.0395(4) 0.137(4) Uani 1 1 d U . .
O12 O 0.5153(6) 0.6204(6) 0.0164(4) 0.137(4) Uani 1 1 d U . .
S1 S 0.2209(2) 0.4495(2) -0.12673(14) 0.073(2) Uani 1 1 d U . .
S2 S 0.3657(3) 0.5290(3) -0.18016(19) 0.115(3) Uani 1 1 d U . .
S3 S 0.2111(2) 0.5325(2) 0.08052(14) 0.079(2) Uani 1 1 d U . .
S4 S 0.4789(2) 0.5851(3) -0.00028(18) 0.104(2) Uani 1 1 d U . .
Fe1 Fe 0.28455(9) 0.42629(8) 0.00691(6) 0.0478(12) Uani 1 1 d U . .
Fe2 Fe 0.3333 0.6667 -0.25544(12) 0.087(2) Uani 1 3 d SU . .

loop_
_atom_site_aniso_label
_atom_site_aniso_U_11
_atom_site_aniso_U_22
_atom_site_aniso_U_33
_atom_site_aniso_U_23
_atom_site_aniso_U_13
_atom_site_aniso_U_12
N2 0.065(9) 0.059(9) 0.076(8) -0.007(7) 0.002(7) 0.030(7)
N3 0.029(8) 0.038(8) 0.052(7) -0.022(6) 0.003(6) 0.014(6)
N5 0.074(9) 0.069(9) 0.060(8) -0.004(7) 0.000(7) 0.034(7)
N6 0.044(8) 0.038(8) 0.036(7) -0.010(6) 0.001(6) 0.015(6)
N7 0.036(8) 0.034(8) 0.034(7) -0.010(7) 0.012(6) 0.010(6)
N8 0.048(8) 0.050(8) 0.052(8) 0.005(7) 0.016(6) 0.024(7)
O1 0.090(5) 0.098(5) 0.100(5) -0.003(4) -0.008(4) 0.043(4)
O2 0.090(5) 0.098(5) 0.100(5) -0.003(4) -0.008(4) 0.043(4)
O3 0.090(5) 0.098(5) 0.100(5) -0.003(4) -0.008(4) 0.043(4)
O4 0.133(6) 0.131(6) 0.128(5) -0.005(4) 0.011(4) 0.068(4)
O5 0.133(6) 0.131(6) 0.128(5) -0.005(4) 0.011(4) 0.068(4)
O6 0.133(6) 0.131(6) 0.128(5) -0.005(4) 0.011(4) 0.068(4)
O7 0.134(6) 0.127(6) 0.121(5) -0.001(4) -0.006(4) 0.067(5)
O8 0.134(6) 0.127(6) 0.121(5) -0.001(4) -0.006(4) 0.067(5)
O9 0.134(6) 0.127(6) 0.121(5) -0.001(4) -0.006(4) 0.067(5)
O10 0.133(6) 0.134(6) 0.147(6) -0.005(5) 0.003(4) 0.070(4)
O11 0.133(6) 0.134(6) 0.147(6) -0.005(5) 0.003(4) 0.070(4)
O12 0.133(6) 0.134(6) 0.147(6) -0.005(5) 0.003(4) 0.070(4)
S1 0.069(4) 0.081(5) 0.061(4) 0.000(4) -0.005(3) 0.032(4)
S2 0.125(6) 0.098(5) 0.110(5) 0.005(4) -0.001(4) 0.046(5)
S3 0.081(5) 0.075(5) 0.078(4) -0.004(4) 0.004(4) 0.038(4)
S4 0.096(5) 0.100(5) 0.123(5) 0.003(4) 0.014(4) 0.054(4)
Fe1 0.060(2) 0.039(2) 0.051(2) 0.0103(16) 0.0132(17) 0.0299(18)
Fe2 0.097(3) 0.097(3) 0.068(4) 0.000 0.000 0.0486(15)

loop_
_atom_type_symbol
_atom_type_description
_atom_type_scat_dispersion_real
_atom_type_scat_dispersion_imag
_atom_type_scat_source
C C 0.0033 0.0016 'International Tables Vol C Tables 4.2.6.8 and 6.1.1.4'
H H 0.0000 0.0000 'International Tables Vol C Tables 4.2.6.8 and 6.1.1.4'
N N 0.0061 0.0033 'International Tables Vol C Tables 4.2.6.8 and 6.1.1.4'
O O 0.0106 0.0060 'International Tables Vol C Tables 4.2.6.8 and 6.1.1.4'
F F 0.0171 0.0103 'International Tables Vol C Tables 4.2.6.8 and 6.1.1.4'
S S 0.1246 0.1234 'International Tables Vol C Tables 4.2.6.8 and 6.1.1.4'
Fe Fe 0.3463 0.8444 'International Tables Vol C Tables 4.2.6.8 and 6.1.1.4'

loop_
_geom_angle_atom_site_label_1
_geom_angle_atom_site_label_2
_geom_angle_atom_site_label_3
_geom_angle
_geom_angle_site_symmetry_1
_geom_angle_site_symmetry_3
C1 N1 C5 120.0 . .
C1 N1 Fe1 112.3(6) . .
C5 N1 Fe1 127.7(6) . .
C2 C1 N1 120.0 . .
C2 C1 C6 120.6(12) . .
N1 C1 C6 118.6(12) . .
C1 C2 C3 120.0 . .
C1 C2 H2 120.0 . .
C3 C2 H2 120.0 . .
C4 C3 C2 120.0 . .
C4 C3 H3 120.0 . .
C2 C3 H3 120.0 . .
C3 C4 C5 120.0 . .
C3 C4 H4 120.0 . .
C5 C4 H4 120.0 . .
C4 C5 N1 120.0 . .
C4 C5 H5 120.0 . .
N1 C5 H5 120.0 . .
N2 C6 C1 108.9(17) . .
N2 C6 H6 125.5 . .
C1 C6 H6 125.5 . .
C8 C7 C12 120.0 . .
C8 C7 N2 124.5(12) . .
C12 C7 N2 114.7(12) . .
C7 C8 C9 120.0 . .
C7 C8 H8 120.0 . .
C9 C8 H8 120.0 . .
C10 C9 C8 120.0 . .
C10 C9 S1 122.2(9) . .
C8 C9 S1 115.8(9) . .
C9 C10 C11 120.0 . .
C9 C10 C13 121.87 . .
C11 C10 C13 118.06 . .
C10 C11 C12 120.0 . .
C10 C11 H11 120.0 . .
C12 C11 H11 120.0 . .
C11 C12 C7 120.0 . .
C11 C12 H12 120.0 . .
C7 C12 H12 120.0 . .
C14 C13 C18 120.0 . .
C14 C13 C10 114.96 . .
C18 C13 C10 124.76 . .
C15 C14 C13 120.0 . .
C15 C14 S2 112.9(9) . .
C13 C14 S2 127.0(9) . .
C14 C15 C16 120.0 . .
C14 C15 H15 120.0 . .
C16 C15 H15 120.0 . .
N3 C16 C17 119.2(11) . .
N3 C16 C15 120.5(11) . .
C17 C16 C15 120.0 . .
C18 C17 C16 120.0 . .
C18 C17 H17 120.0 . .
C16 C17 H17 120.0 . .
C17 C18 C13 120.0 . .
C17 C18 H18 120.0 . .
C13 C18 H18 120.0 . .
N3 C19 C20 113.1(18) . .
N3 C19 H19 123.4 . .
C20 C19 H19 123.4 . .
N4 C20 C24 120.0 . .
N4 C20 C19 118.9(14) . .
C24 C20 C19 121.0(14) . .
C20 N4 C21 120.0 . .
C20 N4 Fe2 109.9(8) . .
C21 N4 Fe2 130.0(8) . .
N4 C21 C22 120.0 . .
N4 C21 H21 120.0 . .
C22 C21 H21 120.0 . .
C23 C22 C21 120.0 . .
C23 C22 H22 120.0 . .
C21 C22 H22 120.0 . .
C22 C23 C24 120.0 . .
C22 C23 H23 120.0 . .
C24 C23 H23 120.0 . .
C23 C24 C20 120.0 . .
C23 C24 H24 120.0 . .
C20 C24 H24 120.0 . .
N5 C25 C26 128.0(19) . .
N5 C25 C30 105.7(18) . .
C26 C25 C30 126(2) . .
C25 C26 C27 123(2) . .
C25 C26 H26 118.7 . .
C27 C26 H26 118.7 . .
C26 C27 C28 121(2) . .
C26 C27 H27 119.6 . .
C28 C27 H27 119.6 . .
C29 C28 C27 118(2) . .
C29 C28 H28 121.0 . .
C27 C28 H28 121.0 . .
C28 C29 N5 119(2) . .
C28 C29 H29 120.5 . .
N5 C29 H29 120.5 . .
N6 C30 C25 114(2) . .
N6 C30 H30 123.0 . .
C25 C30 H30 123.0 . .
C32 C31 C36 120.0 . .
C32 C31 N6 119.8(9) . .
C36 C31 N6 119.7(9) . .
C31 C32 C33 120.0 . .
C31 C32 H32 120.0 . .
C33 C32 H32 120.0 . .
C34 C33 C32 120.0 . .
C34 C33 S3 125.7(7) . .
C32 C33 S3 114.3(7) . .
C35 C34 C33 120.0 . .
C35 C34 C46 119.0(10) . 3_565
C33 C34 C46 120.8(10) . 3_565
C34 C35 C36 120.0 . .
C34 C35 H35 120.0 . .
C36 C35 H35 120.0 . .
C35 C36 C31 120.0 . .
C35 C36 H36 120.0 . .
C31 C36 H36 120.0 . .
N7 C37 C38 114.3(16) . .
N7 C37 H37 122.9 . .
C38 C37 H37 122.9 . .
C37 C38 C39 123.5(18) . .
C37 C38 H38 118.3 . .
C39 C38 H38 118.3 . .
C38 C39 C40 121(2) . .
C38 C39 H39 119.5 . .
C40 C39 H39 119.5 . .
C39 C40 C41 110(2) . .
C39 C40 H40 125.2 . .
C41 C40 H40 125.2 . .
N7 C41 C42 113.7(17) . .
N7 C41 C40 127.7(19) . .
C42 C41 C40 118.5(19) . .
N8 C42 C41 121.5(17) . .
N8 C42 H42 119.3 . .
C41 C42 H42 119.3 . .
C44 C43 C48 127(2) . .
C44 C43 N8 110.6(17) . .
C48 C43 N8 122.4(18) . .
C43 C44 C45 120.0(18) . .
C43 C44 H44 120.0 . .
C45 C44 H44 120.0 . .
C46 C45 C44 110.5(15) . .
C46 C45 S4 129.5(13) . .
C44 C45 S4 119.6(14) . .
C47 C46 C34 118.2(16) . 2_665
C47 C46 C45 123.5(18) . .
C34 C46 C45 117.7(14) 2_665 .
C48 C47 C46 116(2) . .
C48 C47 H47 121.9 . .
C46 C47 H47 121.9 . .
C43 C48 C47 121(2) . .
C43 C48 H48 119.3 . .
C47 C48 H48 119.3 . .
F3 S5 F3 120.000(10) . 2_665
F3 S5 F3 120.00(3) . 3_565
F3 S5 F3 120.000(14) 2_665 3_565
F3 S5 F2 90.0(5) . .
F3 S5 F2 90.0(5) 2_665 .
F3 S5 F2 90.0(5) 3_565 .
F3 S5 F3C 89.8(8) 2_665 2_665
F3 S5 F3C 150.2(8) 3_565 2_665
F2 S5 F3C 90.1(5) . 2_665
F3 S5 F3C 150.2(8) . 3_565
F3 S5 F3C 89.8(8) 3_565 3_565
F2 S5 F3C 90.1(5) . 3_565
F3C S5 F3C 119.999(14) 2_665 3_565
F3 S5 F3C 89.8(8) . .
F3 S5 F3C 150.2(7) 2_665 .
F2 S5 F3C 90.1(5) . .
F3C S5 F3C 120.000(19) 2_665 .
F3C S5 F3C 119.999(12) 3_565 .
F3 S5 F1 90.0(5) . .
F3 S5 F1 90.0(5) 2_665 .
F3 S5 F1 90.0(5) 3_565 .
F2 S5 F1 180.000(2) . .
F3C S5 F1 89.9(5) 2_665 .
F3C S5 F1 89.9(5) 3_565 .
F3C S5 F1 89.9(5) . .
F3 S5 F3A 75.2(5) . 2_665
F3 S5 F3A 164.7(5) 3_565 2_665
F2 S5 F3A 88.0(8) . 2_665
F3C S5 F3A 45.0(5) 2_665 2_665
F3C S5 F3A 75.0(5) 3_565 2_665
F3C S5 F3A 164.9(5) . 2_665
F1 S5 F3A 92.0(8) . 2_665
F3 S5 F3A 164.7(5) 2_665 .
F3 S5 F3A 75.2(5) 3_565 .
F2 S5 F3A 88.0(8) . .
F3C S5 F3A 75.0(5) 2_665 .
F3C S5 F3A 164.9(5) 3_565 .
F3C S5 F3A 45.0(5) . .
F1 S5 F3A 92.0(8) . .
F3A S5 F3A 119.88(10) 2_665 .
F3 S5 F3A 164.7(5) . 3_565
F3 S5 F3A 75.2(5) 2_665 3_565
F2 S5 F3A 88.0(8) . 3_565
F3C S5 F3A 164.9(5) 2_665 3_565
F3C S5 F3A 45.0(5) 3_565 3_565
F3C S5 F3A 75.0(5) . 3_565
F1 S5 F3A 92.0(8) . 3_565
F3A S5 F3A 119.88(9) 2_665 3_565
F3A S5 F3A 119.88(10) . 3_565
F3 S5 F3B 140(5) 2_665 3_565
F3 S5 F3B 100(5) 3_565 3_565
F2 S5 F3B 87.1(7) . 3_565
F3C S5 F3B 50(5) 2_665 3_565
F3C S5 F3B 170(5) 3_565 3_565
F3C S5 F3B 70(5) . 3_565
F1 S5 F3B 92.9(7) . 3_565
F3A S5 F3B 95(5) 2_665 3_565
F3A S5 F3B 144(5) 3_565 3_565
C6 N2 C7 121.2(15) . .
C6 N2 Fe1 118.0(14) . .
C7 N2 Fe1 118.1(11) . .
C16 N3 C19 111.1(13) . .
C16 N3 Fe2 135.0(10) . .
C19 N3 Fe2 113.8(12) . .
C25 N5 C29 111.2(16) . .
C25 N5 Fe1 124.9(15) . .
C29 N5 Fe1 123.6(14) . .
C30 N6 C31 117.3(17) . .
C30 N6 Fe1 120.0(15) . .
C31 N6 Fe1 122.6(10) . .
C41 N7 C37 123.7(15) . .
C41 N7 Fe1 115.2(13) . .
C37 N7 Fe1 120.2(11) . .
C42 N8 C43 118.2(14) . .
C42 N8 Fe1 107.4(12) . .
C43 N8 Fe1 134.4(10) . .
O2 S1 O1 117.9(9) . .
O2 S1 O3 111.2(9) . .
O1 S1 O3 112.1(9) . .
O2 S1 C9 110.1(8) . .
O1 S1 C9 103.6(8) . .
O3 S1 C9 100.3(7) . .
O4 S2 O5 115.1(13) . .
O4 S2 O6 116.1(11) . .
O5 S2 O6 108.0(10) . .
O4 S2 C14 105.2(10) . .
O5 S2 C14 102.5(9) . .
O6 S2 C14 108.9(8) . .
O7 S3 O8 119.2(11) . .
O7 S3 O9 114.6(10) . .
O8 S3 O9 112.5(10) . .
O7 S3 C33 105.2(8) . .
O8 S3 C33 107.3(8) . .
O9 S3 C33 94.4(7) . .
O12 S4 O10 107.4(11) . .
O12 S4 O11 111.3(10) . .
O10 S4 O11 112.7(10) . .
O12 S4 C45 111.4(10) . .
O10 S4 C45 111.6(9) . .
O11 S4 C45 102.4(8) . .
N5 Fe1 N1 98.3(6) . .
N5 Fe1 N7 95.8(6) . .
N1 Fe1 N7 93.9(5) . .
N5 Fe1 N2 92.6(6) . .
N1 Fe1 N2 78.5(6) . .
N7 Fe1 N2 169.5(6) . .
N5 Fe1 N8 171.5(6) . .
N1 Fe1 N8 89.9(5) . .
N7 Fe1 N8 81.1(6) . .
N2 Fe1 N8 91.5(6) . .
N5 Fe1 N6 75.0(6) . .
N1 Fe1 N6 173.3(5) . .
N7 Fe1 N6 87.7(5) . .
N2 Fe1 N6 100.7(6) . .
N8 Fe1 N6 96.9(5) . .
N3 Fe2 N3 95.1(5) 3_565 .
N3 Fe2 N3 95.1(5) 3_565 2_665
N3 Fe2 N3 95.1(5) . 2_665
N3 Fe2 N4 88.8(4) 3_565 .
N3 Fe2 N4 83.7(5) . .
N3 Fe2 N4 176.0(5) 2_665 .
N3 Fe2 N4 83.7(9) 3_565 3_565
N3 Fe2 N4 176.0(9) . 3_565
N3 Fe2 N4 88.8(9) 2_665 3_565
N4 Fe2 N4 92.5(9) . 3_565
N3 Fe2 N4 176.0(8) 3_565 2_665
N3 Fe2 N4 88.8(7) . 2_665
N3 Fe2 N4 83.7(10) 2_665 2_665
N4 Fe2 N4 92.5(9) . 2_665
N4 Fe2 N4 92.5(10) 3_565 2_665

loop_
_geom_bond_atom_site_label_1
_geom_bond_atom_site_label_2
_geom_bond_distance
_geom_bond_site_symmetry_2
N1 C1 1.3900 .
N1 C5 1.3900 .
N1 Fe1 1.981(8) .
C1 C2 1.3900 .
C1 C6 1.446(19) .
C2 C3 1.3900 .
C2 H2 0.9500 .
C3 C4 1.3900 .
C3 H3 0.9500 .
C4 C5 1.3900 .
C4 H4 0.9500 .
C5 H5 0.9500 .
C6 N2 1.284(19) .
C6 H6 0.9500 .
C7 C8 1.3900 .
C7 C12 1.3900 .
C7 N2 1.425(16) .
C8 C9 1.3900 .
C8 H8 0.9500 .
C9 C10 1.3900 .
C9 S1 1.835(11) .
C10 C11 1.3900 .
C10 C13 1.6349 .
C11 C12 1.3900 .
C11 H11 0.9500 .
C12 H12 0.9500 .
C13 C14 1.3900 .
C13 C18 1.3900 .
C14 C15 1.3900 .
C14 S2 1.830(12) .
C15 C16 1.3900 .
C15 H15 0.9500 .
C16 N3 1.339(14) .
C16 C17 1.3900 .
C17 C18 1.3900 .
C17 H17 0.9500 .
C18 H18 0.9500 .
C19 N3 1.43(2) .
C19 C20 1.49(2) .
C19 H19 0.9500 .
C20 N4 1.3900 .
C20 C24 1.3900 .
N4 C21 1.3900 .
N4 Fe2 2.084(10) .
C21 C22 1.3900 .
C21 H21 0.9500 .
C22 C23 1.3900 .
C22 H22 0.9500 .
C23 C24 1.3900 .
C23 H23 0.9500 .
C24 H24 0.9500 .
C25 N5 1.275(18) .
C25 C26 1.278(19) .
C25 C30 1.66(2) .
C26 C27 1.31(2) .
C26 H26 0.9500 .
C27 C28 1.37(2) .
C27 H27 0.9500 .
C28 C29 1.35(2) .
C28 H28 0.9500 .
C29 N5 1.59(2) .
C29 H29 0.9500 .
C30 N6 1.153(19) .
C30 H30 0.9500 .
C31 C32 1.3900 .
C31 C36 1.3900 .
C31 N6 1.470(14) .
C32 C33 1.3900 .
C32 H32 0.9500 .
C33 C34 1.3900 .
C33 S3 1.777(9) .
C34 C35 1.3900 .
C34 C46 1.455(17) 3_565
C35 C36 1.3900 .
C35 H35 0.9500 .
C36 H36 0.9500 .
C37 N7 1.415(19) .
C37 C38 1.429(19) .
C37 H37 0.9500 .
C38 C39 1.45(2) .
C38 H38 0.9500 .
C39 C40 1.45(3) .
C39 H39 0.9500 .
C40 C41 1.52(2) .
C40 H40 0.9500 .
C41 N7 1.266(18) .
C41 C42 1.47(2) .
C42 N8 1.287(16) .
C42 H42 0.9500 .
C43 C44 1.224(18) .
C43 C48 1.34(2) .
C43 N8 1.419(17) .
C44 C45 1.53(2) .
C44 H44 0.9500 .
C45 C46 1.466(19) .
C45 S4 1.762(18) .
C46 C47 1.38(2) .
C46 C34 1.45(2) 2_665
C47 C48 1.36(2) .
C47 H47 0.9500 .
C48 H48 0.9500 .
S5 F3 1.424(8) .
S5 F3 1.424(8) 2_665
S5 F3 1.424(8) 3_565
S5 F2 1.427(9) .
S5 F3C 1.429(7) 2_665
S5 F3C 1.429(7) 3_565
S5 F3C 1.429(7) .
S5 F1 1.433(9) .
S5 F3A 1.448(10) 2_665
S5 F3A 1.448(10) .
S5 F3A 1.448(10) 3_565
S5 F3B 1.467(9) 3_565
N2 Fe1 2.063(15) .
N3 Fe2 2.008(13) .
N5 Fe1 1.976(15) .
N6 Fe1 2.106(14) .
N7 Fe1 1.994(12) .
N8 Fe1 2.080(14) .
O1 S1 1.432(15) .
O2 S1 1.392(15) .
O3 S1 1.502(14) .
O4 S2 1.270(16) .
O5 S2 1.368(16) .
O6 S2 1.583(15) .
O7 S3 1.366(16) .
O8 S3 1.463(17) .
O9 S3 1.538(17) .
O10 S4 1.468(17) .
O11 S4 1.595(16) .
O12 S4 1.382(17) .
Fe2 N3 2.008(13) 3_565
Fe2 N3 2.008(13) 2_665
Fe2 N4 2.08(2) 3_565
Fe2 N4 2.084(18) 2_665

loop_
_geom_torsion_atom_site_label_1
_geom_torsion_atom_site_label_2
_geom_torsion_atom_site_label_3
_geom_torsion_atom_site_label_4
_geom_torsion
_geom_torsion_site_symmetry_1
_geom_torsion_site_symmetry_4
C5 N1 C1 C2 0.0 . .
Fe1 N1 C1 C2 -178.1(6) . .
C5 N1 C1 C6 169.8(11) . .
Fe1 N1 C1 C6 -8.3(11) . .
N1 C1 C2 C3 0.0 . .
C6 C1 C2 C3 -169.6(11) . .
C1 C2 C3 C4 0.0 . .
C2 C3 C4 C5 0.0 . .
C3 C4 C5 N1 0.0 . .
C1 N1 C5 C4 0.0 . .
Fe1 N1 C5 C4 177.8(7) . .
C2 C1 C6 N2 -171.2(11) . .
N1 C1 C6 N2 19.1(18) . .
C12 C7 C8 C9 0.0 . .
N2 C7 C8 C9 -169.4(13) . .
C7 C8 C9 C10 0.0 . .
C7 C8 C9 S1 -164.1(8) . .
C8 C9 C10 C11 0.0 . .
S1 C9 C10 C11 163.1(9) . .
C8 C9 C10 C13 -174.96 . .
S1 C9 C10 C13 -11.9(11) . .
C9 C10 C11 C12 0.0 . .
C13 C10 C11 C12 175.27 . .
C10 C11 C12 C7 0.0 . .
C8 C7 C12 C11 0.0 . .
N2 C7 C12 C11 170.4(11) . .
C9 C10 C13 C14 -94.34 . .
C11 C10 C13 C14 90.59 . .
C9 C10 C13 C18 79.00 . .
C11 C10 C13 C18 -96.07 . .
C18 C13 C14 C15 0.0 . .
C10 C13 C14 C15 173.89 . .
C18 C13 C14 S2 176.0(10) . .
C10 C13 C14 S2 -10.0(10) . .
C13 C14 C15 C16 0.0 . .
S2 C14 C15 C16 -176.6(9) . .
C14 C15 C16 N3 174.3(12) . .
C14 C15 C16 C17 0.0 . .
N3 C16 C17 C18 -174.4(12) . .
C15 C16 C17 C18 0.0 . .
C16 C17 C18 C13 0.0 . .
C14 C13 C18 C17 0.0 . .
C10 C13 C18 C17 -173.21 . .
N3 C19 C20 N4 8.4(18) . .
N3 C19 C20 C24 -175.6(10) . .
C24 C20 N4 C21 0.0 . .
C19 C20 N4 C21 176.0(12) . .
C24 C20 N4 Fe2 179.4(7) . .
C19 C20 N4 Fe2 -4.6(11) . .
C20 N4 C21 C22 0.0 . .
Fe2 N4 C21 C22 -179.3(8) . .
N4 C21 C22 C23 0.0 . .
C21 C22 C23 C24 0.0 . .
C22 C23 C24 C20 0.0 . .
N4 C20 C24 C23 0.0 . .
C19 C20 C24 C23 -176.0(12) . .
N5 C25 C26 C27 5(3) . .
C30 C25 C26 C27 -174.2(16) . .
C25 C26 C27 C28 -8(3) . .
C26 C27 C28 C29 5(3) . .
C27 C28 C29 N5 0(3) . .
N5 C25 C30 N6 -5(2) . .
C26 C25 C30 N6 174.5(17) . .
C36 C31 C32 C33 0.0 . .
N6 C31 C32 C33 -172.3(11) . .
C31 C32 C33 C34 0.0 . .
C31 C32 C33 S3 -179.9(7) . .
C32 C33 C34 C35 0.0 . .
S3 C33 C34 C35 179.9(8) . .
C32 C33 C34 C46 175.6(12) . 3_565
S3 C33 C34 C46 -4.5(12) . 3_565
C33 C34 C35 C36 0.0 . .
C46 C34 C35 C36 -175.6(12) 3_565 .
C34 C35 C36 C31 0.0 . .
C32 C31 C36 C35 0.0 . .
N6 C31 C36 C35 172.4(11) . .
N7 C37 C38 C39 -3(2) . .
C37 C38 C39 C40 -1(3) . .
C38 C39 C40 C41 5(3) . .
C39 C40 C41 N7 -5(3) . .
C39 C40 C41 C42 179.1(16) . .
N7 C41 C42 N8 0(2) . .
C40 C41 C42 N8 176.4(16) . .
C48 C43 C44 C45 -2(3) . .
N8 C43 C44 C45 176.6(12) . .
C43 C44 C45 C46 6(2) . .
C43 C44 C45 S4 -180.0(12) . .
C44 C45 C46 C47 -12(2) . .
S4 C45 C46 C47 174.6(14) . .
C44 C45 C46 C34 176(2) . 2_665
S4 C45 C46 C34 3(3) . 2_665
C34 C46 C47 C48 -175(2) 2_665 .
C45 C46 C47 C48 14(3) . .
C44 C43 C48 C47 3(3) . .
N8 C43 C48 C47 -175.4(16) . .
C46 C47 C48 C43 -9(3) . .
C1 C6 N2 C7 177.9(12) . .
C1 C6 N2 Fe1 -20.9(19) . .
C8 C7 N2 C6 99.0(17) . .
C12 C7 N2 C6 -71.0(17) . .
C8 C7 N2 Fe1 -62.3(13) . .
C12 C7 N2 Fe1 127.8(8) . .
C17 C16 N3 C19 -72.4(13) . .
C15 C16 N3 C19 113.3(12) . .
C17 C16 N3 Fe2 112.7(12) . .
C15 C16 N3 Fe2 -61.7(15) . .
C20 C19 N3 C16 175.9(12) . .
C20 C19 N3 Fe2 -7.9(17) . .
C26 C25 N5 C29 0(3) . .
C30 C25 N5 C29 179.8(12) . .
C26 C25 N5 Fe1 -172.7(13) . .
C30 C25 N5 Fe1 6.7(18) . .
C28 C29 N5 C25 -3(2) . .
C28 C29 N5 Fe1 170.3(14) . .
C25 C30 N6 C31 178.9(11) . .
C25 C30 N6 Fe1 1(2) . .
C32 C31 N6 C30 117.8(15) . .
C36 C31 N6 C30 -54.6(17) . .
C32 C31 N6 Fe1 -64.9(11) . .
C36 C31 N6 Fe1 122.7(8) . .
C42 C41 N7 C37 177.3(14) . .
C40 C41 N7 C37 1(3) . .
C42 C41 N7 Fe1 8(2) . .
C40 C41 N7 Fe1 -167.7(16) . .
C38 C37 N7 C41 3(2) . .
C38 C37 N7 Fe1 171.4(11) . .
C41 C42 N8 C43 174.7(15) . .
C41 C42 N8 Fe1 -7.6(18) . .
C44 C43 N8 C42 112.4(16) . .
C48 C43 N8 C42 -69(2) . .
C44 C43 N8 Fe1 -64.6(19) . .
C48 C43 N8 Fe1 114.4(17) . .
C10 C9 S1 O2 -59.8(10) . .
C8 C9 S1 O2 103.9(9) . .
C10 C9 S1 O1 173.3(8) . .
C8 C9 S1 O1 -22.9(9) . .
C10 C9 S1 O3 57.4(9) . .
C8 C9 S1 O3 -138.9(8) . .
C15 C14 S2 O4 -128.9(10) . .
C13 C14 S2 O4 54.9(12) . .
C15 C14 S2 O5 110.5(10) . .
C13 C14 S2 O5 -65.8(11) . .
C15 C14 S2 O6 -3.8(10) . .
C13 C14 S2 O6 180.0(8) . .
C34 C33 S3 O7 178.5(9) . .
C32 C33 S3 O7 -1.6(10) . .
C34 C33 S3 O8 50.7(10) . .
C32 C33 S3 O8 -129.4(9) . .
C34 C33 S3 O9 -64.5(9) . .
C32 C33 S3 O9 115.4(8) . .
C46 C45 S4 O12 41.4(18) . .
C44 C45 S4 O12 -131.0(13) . .
C46 C45 S4 O10 161.4(14) . .
C44 C45 S4 O10 -11.0(15) . .
C46 C45 S4 O11 -77.7(16) . .
C44 C45 S4 O11 109.9(13) . .
C25 N5 Fe1 N1 175.6(14) . .
C29 N5 Fe1 N1 3.4(13) . .
C25 N5 Fe1 N7 80.9(14) . .
C29 N5 Fe1 N7 -91.4(13) . .
C25 N5 Fe1 N2 -105.6(14) . .
C29 N5 Fe1 N2 82.2(13) . .
C25 N5 Fe1 N6 -5.2(13) . .
C29 N5 Fe1 N6 -177.4(13) . .
C1 N1 Fe1 N5 88.8(6) . .
C5 N1 Fe1 N5 -89.1(7) . .
C1 N1 Fe1 N7 -174.8(6) . .
C5 N1 Fe1 N7 7.3(7) . .
C1 N1 Fe1 N2 -2.2(5) . .
C5 N1 Fe1 N2 179.9(7) . .
C1 N1 Fe1 N8 -93.8(6) . .
C5 N1 Fe1 N8 88.3(7) . .
C41 N7 Fe1 N5 178.4(13) . .
C37 N7 Fe1 N5 8.8(13) . .
C41 N7 Fe1 N1 79.6(13) . .
C37 N7 Fe1 N1 -90.0(12) . .
C41 N7 Fe1 N2 36(4) . .
C37 N7 Fe1 N2 -133(3) . .
C41 N7 Fe1 N8 -9.6(13) . .
C37 N7 Fe1 N8 -179.2(12) . .
C41 N7 Fe1 N6 -107.0(13) . .
C37 N7 Fe1 N6 83.5(12) . .
C6 N2 Fe1 N1 14.1(13) . .
C7 N2 Fe1 N1 175.9(12) . .
C6 N2 Fe1 N7 58(4) . .
C7 N2 Fe1 N7 -140(3) . .
C6 N2 Fe1 N8 103.6(14) . .
C7 N2 Fe1 N8 -94.5(11) . .
C6 N2 Fe1 N6 -159.1(14) . .
C7 N2 Fe1 N6 2.7(12) . .
C42 N8 Fe1 N1 -85.2(11) . .
C43 N8 Fe1 N1 92.0(15) . .
C42 N8 Fe1 N7 8.8(10) . .
C43 N8 Fe1 N7 -174.0(16) . .
C42 N8 Fe1 N2 -163.7(11) . .
C43 N8 Fe1 N2 13.5(16) . .
C42 N8 Fe1 N6 95.3(11) . .
C43 N8 Fe1 N6 -87.5(15) . .
C30 N6 Fe1 N5 1.3(15) . .
C31 N6 Fe1 N5 -175.9(11) . .
C30 N6 Fe1 N7 -95.3(15) . .
C31 N6 Fe1 N7 87.5(10) . .
C30 N6 Fe1 N2 91.1(15) . .
C31 N6 Fe1 N2 -86.1(10) . .
C30 N6 Fe1 N8 -176.0(15) . .
C31 N6 Fe1 N8 6.7(10) . .
C16 N3 Fe2 N3 -92.4(11) . 3_565
C19 N3 Fe2 N3 92.7(13) . 3_565
C16 N3 Fe2 N3 3.2(14) . 2_665
C19 N3 Fe2 N3 -171.7(11) . 2_665
C16 N3 Fe2 N4 179.4(14) . .
C19 N3 Fe2 N4 4.5(11) . .
C16 N3 Fe2 N4 86.8(16) . 2_665
C19 N3 Fe2 N4 -88.1(14) . 2_665
C20 N4 Fe2 N3 -95.2(6) . 3_565
C21 N4 Fe2 N3 84.1(8) . 3_565
C20 N4 Fe2 N3 0.0(6) . .
C21 N4 Fe2 N3 179.3(7) . .
C20 N4 Fe2 N4 -178.9(10) . 3_565
C21 N4 Fe2 N4 0.5(11) . 3_565
C20 N4 Fe2 N4 88.5(10) . 2_665
C21 N4 Fe2 N4 -92.2(4) . 2_665

loop_
_platon_squeeze_void_nr
_platon_squeeze_void_average_x
_platon_squeeze_void_average_y
_platon_squeeze_void_average_z
_platon_squeeze_void_volume
_platon_squeeze_void_count_electrons
_platon_squeeze_void_content
1 -0.003 -0.005 -0.001 27520 14339 ' '
